data_4033388
loop_
_publ_author_name
'Moskowitz, Max'
'Balaraman, Kaluvu'
'Wolf, Christian'

_publ_section_title
;
 Organocatalytic Stereoselective Synthesis of Fluorinated 3,3'-Linked
 Bisoxindoles.
;
_journal_issue 3
_journal_name_full 'The Journal of organic chemistry'
_journal_page_first 1661
_journal_page_last 1666
_journal_paper_doi 10.1021/acs.joc.7b03084
_journal_volume 83
_journal_year 2018
_chemical_formula_moiety 'C18 H15 F N2 O3'
_chemical_formula_sum 'C18 H15 F N2 O3'
_chemical_formula_weight 326.32
_chemical_name_systematic (3S,3'S)-3-fluoro-3'-hydroxy-1,1'-dimethyl-[3,3'-biindoline]-2,2'-dione
_space_group_crystal_system triclinic
_space_group_IT_number 2
_space_group_name_Hall '-P 1'
_space_group_name_H-M_alt 'P -1'
_symmetry_cell_setting triclinic
_symmetry_Int_Tables_number 2
_symmetry_space_group_name_Hall '-P 1'
_symmetry_space_group_name_H-M 'P -1'
_atom_sites_solution_hydrogens geom
_audit_creation_method SHELXL-2014/7
_cell_angle_alpha 85.227(2)
_cell_angle_beta 77.959(2)
_cell_angle_gamma 78.541(2)
_cell_formula_units_Z 2
_cell_length_a 7.8941(5)
_cell_length_b 8.2666(5)
_cell_length_c 11.9759(8)
_cell_measurement_reflns_used 10283
_cell_measurement_temperature 100(2)
_cell_measurement_theta_max 28.2825
_cell_measurement_theta_min 2.506
_cell_volume 748.37(8)
_computing_cell_refinement 'SAINT v.8.34A, Bruker-AXS'
_computing_data_collection 'APEX 3, Bruker-AXS'
_computing_data_reduction 'SAINT v. 8.27B, Bruker-AXS'
_computing_molecular_graphics 'X-Seed, L. Barbour(1999)'
_computing_structure_refinement 'SHELXL-2014/7 (Sheldrick, 2014)'
_computing_structure_solution 'SHELXS-Version 2013/1, G.Sheldrick'
_diffrn_ambient_temperature 100(2)
_diffrn_measured_fraction_theta_full 0.998
_diffrn_measured_fraction_theta_max 0.997
_diffrn_measurement_device_type 'Bruker D8 Quest CMOS'
_diffrn_measurement_method 'omega scans'
_diffrn_radiation_probe x-ray
_diffrn_radiation_type MoK\a
_diffrn_radiation_wavelength 0.71073
_diffrn_reflns_av_R_equivalents 0.0305
_diffrn_reflns_av_unetI/netI 0.0267
_diffrn_reflns_Laue_measured_fraction_full 0.998
_diffrn_reflns_Laue_measured_fraction_max 0.997
_diffrn_reflns_limit_h_max 10
_diffrn_reflns_limit_h_min -10
_diffrn_reflns_limit_k_max 11
_diffrn_reflns_limit_k_min -11
_diffrn_reflns_limit_l_max 16
_diffrn_reflns_limit_l_min -16
_diffrn_reflns_number 16281
_diffrn_reflns_point_group_measured_fraction_full 0.998
_diffrn_reflns_point_group_measured_fraction_max 0.997
_diffrn_reflns_theta_full 25.000
_diffrn_reflns_theta_max 28.411
_diffrn_reflns_theta_min 2.516
_diffrn_source 'sealed X-ray tube'
_exptl_absorpt_coefficient_mu 0.108
_exptl_absorpt_correction_T_max 0.7457
_exptl_absorpt_correction_T_min 0.7151
_exptl_absorpt_correction_type multi-scan
_exptl_absorpt_process_details 'SADABS-2012/1, G. Sheldrick'
_exptl_crystal_colour Colourless
_exptl_crystal_density_diffrn 1.448
_exptl_crystal_description Block
_exptl_crystal_F_000 340
_exptl_crystal_recrystallization_method 'Slow evaporation'
_exptl_crystal_size_max 0.31
_exptl_crystal_size_mid 0.21
_exptl_crystal_size_min 0.21
_refine_diff_density_max 0.408
_refine_diff_density_min -0.462
_refine_diff_density_rms 0.153
_refine_ls_extinction_method none
_refine_ls_goodness_of_fit_ref 1.274
_refine_ls_hydrogen_treatment constr
_refine_ls_matrix_type full
_refine_ls_number_parameters 220
_refine_ls_number_reflns 3748
_refine_ls_number_restraints 0
_refine_ls_restrained_S_all 1.274
_refine_ls_R_factor_all 0.0511
_refine_ls_R_factor_gt 0.0411
_refine_ls_shift/su_max 0.000
_refine_ls_shift/su_mean 0.000
_refine_ls_structure_factor_coef Fsqd
_refine_ls_weighting_details 'w=1/[\s^2^(Fo^2^)+(0.1000P)^2^] where P=(Fo^2^+2Fc^2^)/3'
_refine_ls_weighting_scheme calc
_refine_ls_wR_factor_gt 0.1470
_refine_ls_wR_factor_ref 0.1561
_reflns_Friedel_coverage 0.000
_reflns_number_gt 3271
_reflns_number_total 3748
_reflns_threshold_expression 'I > 2\s(I)'
_cod_data_source_file jo7b03084_si_002.cif
_cod_data_source_block F:\B16278\work\P1bar_a
_cod_depositor_comments 'Adding full bibliography for 4033388.cif.'
_cod_database_code 4033388
_shelx_shelxl_version_number 2014/7
_shelx_space_group_comment
;
The symmetry employed for this shelxl refinement is uniquely defined
by the following loop, which should always be used as a source of
symmetry information in preference to the above space-group names.
They are only intended as comments.
;

loop_
_space_group_symop_operation_xyz
'x, y, z'
'-x, -y, -z'

loop_
_atom_site_label
_atom_site_type_symbol
_atom_site_fract_x
_atom_site_fract_y
_atom_site_fract_z
_atom_site_U_iso_or_equiv
_atom_site_adp_type
_atom_site_occupancy
_atom_site_site_symmetry_order
_atom_site_calc_flag
_atom_site_refinement_flags_posn
_atom_site_refinement_flags_adp
F1 F 0.67152(10) 1.02549(8) 0.72268(6) 0.0212(2) Uani 1 1 d . .
O2 O 1.01732(12) 0.83679(11) 0.64466(8) 0.0213(2) Uani 1 1 d . .
H2 H 1.0348 0.8800 0.7013 0.026 Uiso 1 1 calc R U
O1 O 0.96502(11) 0.54005(11) 0.80616(8) 0.0205(2) Uani 1 1 d . .
O3 O 0.94403(12) 0.95403(12) 0.86134(8) 0.0239(2) Uani 1 1 d . .
N2 N 0.71618(13) 0.83654(13) 0.96830(9) 0.0182(3) Uani 1 1 d . .
N1 N 0.84500(13) 0.49270(12) 0.65484(9) 0.0177(2) Uani 1 1 d . .
C17 C 0.81273(16) 0.89285(14) 0.87142(10) 0.0166(3) Uani 1 1 d . .
C11 C 0.57212(15) 0.79168(14) 0.82807(10) 0.0150(3) Uani 1 1 d . .
C10 C 0.72707(16) 0.86748(14) 0.77029(10) 0.0152(3) Uani 1 1 d . .
C16 C 0.57093(15) 0.77782(14) 0.94498(10) 0.0159(3) Uani 1 1 d . .
C14 C 0.30783(17) 0.66865(16) 0.97914(12) 0.0249(3) Uani 1 1 d . .
H14 H 0.2159 0.6266 1.0303 0.030 Uiso 1 1 calc R U
C5 C 0.77981(15) 0.58846(15) 0.56429(10) 0.0175(3) Uani 1 1 d . .
C7 C 0.86246(15) 0.76946(14) 0.67632(10) 0.0155(3) Uani 1 1 d . .
C18 C 0.76190(19) 0.83215(18) 1.07977(11) 0.0253(3) Uani 1 1 d . .
H18A H 0.8020 0.7173 1.1043 0.038 Uiso 1 1 calc R U
H18B H 0.6582 0.8814 1.1350 0.038 Uiso 1 1 calc R U
H18C H 0.8565 0.8948 1.0754 0.038 Uiso 1 1 calc R U
C8 C 0.89979(14) 0.58711(14) 0.72266(10) 0.0155(3) Uani 1 1 d . .
C12 C 0.44042(16) 0.74273(15) 0.78626(11) 0.0190(3) Uani 1 1 d . .
H12 H 0.4400 0.7515 0.7067 0.023 Uiso 1 1 calc R U
C6 C 0.78688(16) 0.75411(15) 0.57313(10) 0.0176(3) Uani 1 1 d . .
C13 C 0.30804(16) 0.68015(16) 0.86386(12) 0.0230(3) Uani 1 1 d . .
H13 H 0.2170 0.6451 0.8366 0.028 Uiso 1 1 calc R U
C15 C 0.44031(17) 0.71765(16) 1.02282(11) 0.0222(3) Uani 1 1 d . .
H15 H 0.4402 0.7098 1.1024 0.027 Uiso 1 1 calc R U
C3 C 0.66413(18) 0.6563(2) 0.39508(12) 0.0298(3) Uani 1 1 d . .
H3 H 0.6215 0.6242 0.3333 0.036 Uiso 1 1 calc R U
C1 C 0.73226(18) 0.87248(17) 0.49299(11) 0.0244(3) Uani 1 1 d . .
H1 H 0.7369 0.9854 0.4987 0.029 Uiso 1 1 calc R U
C4 C 0.71972(17) 0.53563(18) 0.47575(12) 0.0244(3) Uani 1 1 d . .
H4 H 0.7162 0.4225 0.4698 0.029 Uiso 1 1 calc R U
C9 C 0.84699(19) 0.31778(16) 0.67405(12) 0.0257(3) Uani 1 1 d . .
H9A H 0.9046 0.2765 0.7385 0.039 Uiso 1 1 calc R U
H9B H 0.9120 0.2601 0.6053 0.039 Uiso 1 1 calc R U
H9C H 0.7257 0.2979 0.6914 0.039 Uiso 1 1 calc R U
C2 C 0.66986(19) 0.8211(2) 0.40319(12) 0.0300(3) Uani 1 1 d . .
H2A H 0.6311 0.9001 0.3473 0.036 Uiso 1 1 calc R U

loop_
_atom_site_aniso_label
_atom_site_aniso_U_11
_atom_site_aniso_U_22
_atom_site_aniso_U_33
_atom_site_aniso_U_23
_atom_site_aniso_U_13
_atom_site_aniso_U_12
F1 0.0281(4) 0.0126(4) 0.0234(4) 0.0022(3) -0.0073(3) -0.0040(3)
O2 0.0205(5) 0.0233(5) 0.0218(5) -0.0014(4) 0.0005(4) -0.0127(4)
O1 0.0205(4) 0.0216(5) 0.0199(5) 0.0028(4) -0.0064(4) -0.0038(4)
O3 0.0228(5) 0.0246(5) 0.0277(5) -0.0056(4) -0.0064(4) -0.0088(4)
N2 0.0198(5) 0.0206(5) 0.0153(5) -0.0041(4) -0.0048(4) -0.0032(4)
N1 0.0176(5) 0.0157(5) 0.0202(5) -0.0024(4) -0.0020(4) -0.0049(4)
C17 0.0173(6) 0.0141(5) 0.0192(6) -0.0036(4) -0.0050(4) -0.0021(4)
C11 0.0145(5) 0.0123(5) 0.0172(6) -0.0008(4) -0.0026(4) -0.0006(4)
C10 0.0180(6) 0.0115(5) 0.0170(6) 0.0016(4) -0.0055(4) -0.0036(4)
C16 0.0156(6) 0.0133(5) 0.0180(6) -0.0021(4) -0.0025(4) -0.0008(4)
C14 0.0166(6) 0.0219(6) 0.0319(7) 0.0009(5) 0.0036(5) -0.0030(5)
C5 0.0138(5) 0.0219(6) 0.0159(6) -0.0026(5) 0.0007(4) -0.0041(4)
C7 0.0163(5) 0.0153(5) 0.0160(6) 0.0009(4) -0.0028(4) -0.0063(4)
C18 0.0301(7) 0.0301(7) 0.0166(6) -0.0041(5) -0.0103(5) -0.0002(6)
C8 0.0119(5) 0.0160(6) 0.0174(6) -0.0007(4) 0.0004(4) -0.0028(4)
C12 0.0173(6) 0.0183(6) 0.0222(6) -0.0033(5) -0.0062(5) -0.0018(5)
C6 0.0168(6) 0.0218(6) 0.0138(6) -0.0019(5) -0.0016(4) -0.0040(5)
C13 0.0141(6) 0.0195(6) 0.0356(8) -0.0021(5) -0.0057(5) -0.0025(5)
C15 0.0210(6) 0.0230(6) 0.0192(6) -0.0005(5) 0.0011(5) -0.0016(5)
C3 0.0220(7) 0.0497(9) 0.0187(6) -0.0098(6) -0.0047(5) -0.0046(6)
C1 0.0262(7) 0.0264(7) 0.0181(6) 0.0010(5) -0.0032(5) -0.0014(5)
C4 0.0194(6) 0.0318(7) 0.0234(7) -0.0106(5) -0.0005(5) -0.0079(5)
C9 0.0286(7) 0.0156(6) 0.0311(7) -0.0025(5) 0.0012(6) -0.0066(5)
C2 0.0268(7) 0.0425(9) 0.0170(7) 0.0000(6) -0.0057(5) 0.0031(6)

loop_
_atom_type_symbol
_atom_type_description
_atom_type_scat_dispersion_real
_atom_type_scat_dispersion_imag
_atom_type_scat_source
C C 0.0033 0.0016 'International Tables Vol C Tables 4.2.6.8 and 6.1.1.4'
H H 0.0000 0.0000 'International Tables Vol C Tables 4.2.6.8 and 6.1.1.4'
N N 0.0061 0.0033 'International Tables Vol C Tables 4.2.6.8 and 6.1.1.4'
O O 0.0106 0.0060 'International Tables Vol C Tables 4.2.6.8 and 6.1.1.4'
F F 0.0171 0.0103 'International Tables Vol C Tables 4.2.6.8 and 6.1.1.4'

loop_
_geom_angle_atom_site_label_1
_geom_angle_atom_site_label_2
_geom_angle_atom_site_label_3
_geom_angle
C7 O2 H2 109.5
C17 N2 C16 111.02(10)
C17 N2 C18 123.55(11)
C16 N2 C18 125.39(11)
C8 N1 C5 111.39(10)
C8 N1 C9 124.75(11)
C5 N1 C9 123.83(11)
O3 C17 N2 127.95(12)
O3 C17 C10 124.22(11)
N2 C17 C10 107.83(10)
C12 C11 C16 120.06(11)
C12 C11 C10 131.99(11)
C16 C11 C10 107.93(10)
F1 C10 C11 110.92(9)
F1 C10 C7 107.35(9)
C11 C10 C7 117.37(10)
F1 C10 C17 106.66(9)
C11 C10 C17 102.87(10)
C7 C10 C17 111.21(9)
C15 C16 C11 122.26(12)
C15 C16 N2 127.39(11)
C11 C16 N2 110.34(11)
C13 C14 C15 121.44(12)
C13 C14 H14 119.3
C15 C14 H14 119.3
C4 C5 C6 121.88(12)
C4 C5 N1 128.27(12)
C6 C5 N1 109.83(10)
O2 C7 C6 110.68(10)
O2 C7 C10 111.77(9)
C6 C7 C10 112.45(10)
O2 C7 C8 112.26(9)
C6 C7 C8 102.21(9)
C10 C7 C8 107.06(9)
N2 C18 H18A 109.5
N2 C18 H18B 109.5
H18A C18 H18B 109.5
N2 C18 H18C 109.5
H18A C18 H18C 109.5
H18B C18 H18C 109.5
O1 C8 N1 126.91(11)
O1 C8 C7 125.21(11)
N1 C8 C7 107.87(10)
C11 C12 C13 118.39(12)
C11 C12 H12 120.8
C13 C12 H12 120.8
C1 C6 C5 120.74(12)
C1 C6 C7 130.60(12)
C5 C6 C7 108.65(10)
C14 C13 C12 120.85(12)
C14 C13 H13 119.6
C12 C13 H13 119.6
C16 C15 C14 116.99(12)
C16 C15 H15 121.5
C14 C15 H15 121.5
C2 C3 C4 121.58(13)
C2 C3 H3 119.2
C4 C3 H3 119.2
C6 C1 C2 118.06(13)
C6 C1 H1 121.0
C2 C1 H1 121.0
C5 C4 C3 117.06(13)
C5 C4 H4 121.5
C3 C4 H4 121.5
N1 C9 H9A 109.5
N1 C9 H9B 109.5
H9A C9 H9B 109.5
N1 C9 H9C 109.5
H9A C9 H9C 109.5
H9B C9 H9C 109.5
C3 C2 C1 120.67(13)
C3 C2 H2A 119.7
C1 C2 H2A 119.7

loop_
_geom_bond_atom_site_label_1
_geom_bond_atom_site_label_2
_geom_bond_distance
F1 C10 1.4058(13)
O2 C7 1.4106(14)
O2 H2 0.8400
O1 C8 1.2194(14)
O3 C17 1.2209(15)
N2 C17 1.3512(16)
N2 C16 1.4162(15)
N2 C18 1.4496(15)
N1 C8 1.3572(15)
N1 C5 1.4127(15)
N1 C9 1.4426(16)
C17 C10 1.5520(16)
C11 C12 1.3832(16)
C11 C16 1.3935(16)
C11 C10 1.4989(16)
C10 C7 1.5398(16)
C16 C15 1.3803(17)
C14 C13 1.3756(19)
C14 C15 1.4012(18)
C14 H14 0.9500
C5 C4 1.3817(17)
C5 C6 1.3951(17)
C7 C6 1.5045(16)
C7 C8 1.5555(16)
C18 H18A 0.9800
C18 H18B 0.9800
C18 H18C 0.9800
C12 C13 1.3975(19)
C12 H12 0.9500
C6 C1 1.3832(17)
C13 H13 0.9500
C15 H15 0.9500
C3 C2 1.384(2)
C3 C4 1.401(2)
C3 H3 0.9500
C1 C2 1.4000(19)
C1 H1 0.9500
C4 H4 0.9500
C9 H9A 0.9800
C9 H9B 0.9800
C9 H9C 0.9800
C2 H2A 0.9500
